data_4126055
loop_
_publ_author_name
'Zhang, Shaoguang'
'Appel, Aaron M.'
'Bullock, R. Morris'

_publ_section_title
;
 Reversible Heterolytic Cleavage of the H-H Bond by Molybdenum Complexes:
 Controlling the Dynamics of Exchange Between Proton and Hydride.
;
_journal_issue 21
_journal_name_full 'Journal of the American Chemical Society'
_journal_page_first 7376
_journal_page_last 7387
_journal_paper_doi 10.1021/jacs.7b03053
_journal_volume 139
_journal_year 2017
_chemical_formula_moiety 'C32 H12 B F24.28, C36 H37 Mo N2 O P2'
_chemical_formula_sum 'C68 H49 B F24.28 Mo N2 O P2'
_chemical_formula_weight 1540.10
_chemical_name_systematic
;
 ?
;
_space_group_crystal_system triclinic
_space_group_IT_number 2
_space_group_name_Hall '-P 1'
_space_group_name_H-M_alt 'P -1'
_symmetry_space_group_name_Hall '-P 1'
_symmetry_space_group_name_H-M 'P -1'
_atom_sites_solution_hydrogens geom
_audit_creation_date 2015-10-22
_audit_creation_method
;
Olex2 1.2
(compiled 2015.01.26 svn.r3150 for OlexSys, GUI svn.r4998)
;
_cell_angle_alpha 80.605(6)
_cell_angle_beta 73.299(5)
_cell_angle_gamma 74.608(6)
_cell_formula_units_Z 2
_cell_length_a 11.2286(10)
_cell_length_b 17.0101(15)
_cell_length_c 18.6624(17)
_cell_measurement_reflns_used 5417
_cell_measurement_temperature 100
_cell_measurement_theta_max 21.250
_cell_measurement_theta_min 2.289
_cell_volume 3277.1(5)
_computing_cell_refinement 'SAINT v8.34A (Bruker, 2013)'
_computing_data_reduction 'SAINT v8.34A (Bruker, 2013)'
_computing_molecular_graphics 'Olex2 (Dolomanov et al., 2009)'
_computing_publication_material 'Olex2 (Dolomanov et al., 2009)'
_computing_structure_refinement 'ShelXL (Sheldrick, 2008)'
_diffrn_ambient_temperature 100
_diffrn_measured_fraction_theta_full 0.967
_diffrn_measured_fraction_theta_max 0.910
_diffrn_measurement_device_type 'Bruker APEX-II CCD'
_diffrn_measurement_method '\f and \w scans'
_diffrn_radiation_type MoK\a
_diffrn_radiation_wavelength 0.71073
_diffrn_reflns_av_R_equivalents 0.0939
_diffrn_reflns_av_unetI/netI 0.1731
_diffrn_reflns_Laue_measured_fraction_full 0.967
_diffrn_reflns_Laue_measured_fraction_max 0.910
_diffrn_reflns_limit_h_max 14
_diffrn_reflns_limit_h_min -14
_diffrn_reflns_limit_k_max 22
_diffrn_reflns_limit_k_min -22
_diffrn_reflns_limit_l_max 24
_diffrn_reflns_limit_l_min -24
_diffrn_reflns_number 44988
_diffrn_reflns_point_group_measured_fraction_full 0.967
_diffrn_reflns_point_group_measured_fraction_max 0.910
_diffrn_reflns_theta_full 25.242
_diffrn_reflns_theta_max 28.036
_diffrn_reflns_theta_min 1.144
_diffrn_standards_number 0
_exptl_absorpt_coefficient_mu 0.364
_exptl_absorpt_correction_T_max 0.7456
_exptl_absorpt_correction_T_min 0.5804
_exptl_absorpt_correction_type multi-scan
_exptl_absorpt_process_details
;
SADABS-2012/1 (Bruker,2012) was used for absorption correction.
wR2(int) was 0.0734 before and 0.0561 after correction.
The Ratio of minimum to maximum transmission is 0.7784.
The \l/2 correction factor is 0.0015.
;
_exptl_crystal_colour 'clear light violet'
_exptl_crystal_colour_lustre clear
_exptl_crystal_colour_modifier light
_exptl_crystal_colour_primary violet
_exptl_crystal_density_diffrn 1.561
_exptl_crystal_description block
_exptl_crystal_F_000 1549
_exptl_crystal_size_max 0.231
_exptl_crystal_size_mid 0.18
_exptl_crystal_size_min 0.107
_refine_diff_density_max 0.888
_refine_diff_density_min -0.804
_refine_diff_density_rms 0.095
_refine_ls_extinction_method none
_refine_ls_goodness_of_fit_ref 1.029
_refine_ls_hydrogen_treatment constr
_refine_ls_matrix_type full
_refine_ls_number_parameters 934
_refine_ls_number_reflns 14459
_refine_ls_number_restraints 0
_refine_ls_restrained_S_all 1.029
_refine_ls_R_factor_all 0.2124
_refine_ls_R_factor_gt 0.0890
_refine_ls_shift/su_max 0.002
_refine_ls_shift/su_mean 0.000
_refine_ls_structure_factor_coef Fsqd
_refine_ls_weighting_details
;
 w=1/[\s^2^(Fo^2^)+(0.0993P)^2^+6.0596P]
 where P=(Fo^2^+2Fc^2^)/3
;
_refine_ls_weighting_scheme calc
_refine_ls_wR_factor_gt 0.2054
_refine_ls_wR_factor_ref 0.2520
_reflns_Friedel_coverage 0.000
_reflns_number_gt 6502
_reflns_number_total 14459
_reflns_threshold_expression 'I > 2\s(I)'
_cod_data_source_file ja7b03053_si_002.cif
_cod_data_source_block PhBnMo+
_cod_depositor_comments 'Adding full bibliography for 4126047--4126059.cif.'
_cod_database_code 4126055
_shelxl_version_number 2013-2
_shelx_space_group_comment
;
The symmetry employed for this shelxl refinement is uniquely defined
by the following loop, which should always be used as a source of
symmetry information in preference to the above space-group names.
They are only intended as comments.
;
_shelx_estimated_absorpt_t_max 0.962
_shelx_estimated_absorpt_t_min 0.921
_olex2_refinement_description
;
1. Fixed Uiso
 At 1.2 times of:
  All C(H) groups, All C(H,H) groups
2. Uiso/Uaniso restraints and constraints
Uanis(F1) = Uanis(F1A)
3. Others
 Sof(F2A)=Sof(F1A)=Sof(F3A)=1-FVAR(1)
 Sof(F1)=Sof(F2)=FVAR(1)
 Sof(Mo1A)=1-FVAR(2)
 Sof(Mo1)=FVAR(2)
 Sof(F0AA)=1-FVAR(3)
 Sof(F3)=FVAR(3)
4.a Secondary CH2 refined with riding coordinates:
 C2(H2A,H2B), C3(H3A,H3B), C5(H5A,H5B), C18(H18A,H18B), C4(H4A,H4B), C25(H25A,
 H25B)
4.b Aromatic/amide H refined with riding coordinates:
 C56(H56), C60(H60), C54(H54), C44(H44), C41(H41), C38(H38), C52(H52),
 C49(H49), C46(H46), C67(H67), C65(H65), C62(H62), C35(H35), C34(H34), C33(H33),
  C32(H32), C36(H36), C24(H24), C23(H23), C22(H22), C21(H21), C20(H20),
 C11(H11), C10(H10), C9(H9), C8(H8), C7(H7), C27(H27), C28(H28), C29(H29),
 C30(H30), C31(H31), C17(H17), C16(H16), C15(H15), C14(H14), C13(H13)
;
_olex2_submission_special_instructions 'No special instructions were received'

loop_
_space_group_symop_operation_xyz
'x, y, z'
'-x, -y, -z'

loop_
_atom_site_label
_atom_site_type_symbol
_atom_site_fract_x
_atom_site_fract_y
_atom_site_fract_z
_atom_site_U_iso_or_equiv
_atom_site_adp_type
_atom_site_occupancy
_atom_site_site_symmetry_order
_atom_site_calc_flag
_atom_site_refinement_flags_posn
_atom_site_refinement_flags_occupancy
_atom_site_disorder_assembly
_atom_site_disorder_group
F9 F 1.1775(4) 0.3012(3) 0.5348(2) 0.0648(13) Uani 1 1 d . . . .
Mo1 Mo 0.9593(2) -0.28694(16) 0.6964(2) 0.0248(11) Uani 0.64(3) 1 d . P A 1
F8 F 1.3025(4) 0.1855(3) 0.5529(2) 0.0668(13) Uani 1 1 d . . . .
F22 F 0.9575(4) 0.5416(3) 0.8974(2) 0.0601(13) Uani 1 1 d . . . .
P1 P 1.05907(17) -0.17822(12) 0.66323(11) 0.0424(5) Uani 1 1 d . . . .
P2 P 1.16003(18) -0.36836(12) 0.70865(11) 0.0413(5) Uani 1 1 d . . . .
F11 F 1.1698(5) 0.0508(4) 0.8461(4) 0.116(3) Uani 1 1 d . . . .
F12 F 1.1375(5) 0.1575(4) 0.8990(3) 0.105(2) Uani 1 1 d . . . .
F10 F 1.3056(4) 0.1229(3) 0.8140(2) 0.0646(13) Uani 1 1 d . . . .
F18 F 0.6849(5) 0.5066(3) 0.4761(3) 0.0759(15) Uani 1 1 d . . . .
F17 F 0.8153(5) 0.5148(3) 0.5362(3) 0.0702(14) Uani 1 1 d . . . .
F16 F 0.6220(5) 0.5719(3) 0.5725(3) 0.0874(18) Uani 1 1 d . . . .
F20 F 0.4761(4) 0.6144(3) 0.8130(3) 0.0715(14) Uani 1 1 d . . . .
F19 F 0.3878(4) 0.5434(3) 0.9065(3) 0.0725(14) Uani 1 1 d . . . .
F21 F 0.4756(6) 0.6306(4) 0.9245(5) 0.143(3) Uani 1 1 d . . . .
F5 F 0.4058(8) 0.2198(5) 1.0585(4) 0.155(4) Uani 1 1 d . . . .
F6 F 0.3437(5) 0.3173(3) 0.9884(3) 0.0940(19) Uani 1 1 d . . . .
F4 F 0.2947(6) 0.2047(4) 0.9941(4) 0.146(4) Uani 1 1 d . . . .
C59 C 1.1818(7) 0.2271(6) 0.5653(4) 0.049(2) Uani 1 1 d . . . .
F7 F 1.1269(5) 0.1922(4) 0.5277(3) 0.0793(16) Uani 1 1 d . . . .
C55 C 1.1152(7) 0.2217(4) 0.6501(4) 0.0394(17) Uani 1 1 d . . . .
C56 C 1.1803(7) 0.1778(4) 0.7008(4) 0.0431(18) Uani 1 1 d . . . .
H56 H 1.2676 0.1502 0.6849 0.052 Uiso 1 1 calc R . . .
C57 C 1.1143(7) 0.1749(4) 0.7768(4) 0.0402(17) Uani 1 1 d . . . .
C58 C 1.1825(8) 0.1271(5) 0.8335(5) 0.054(2) Uani 1 1 d . . . .
C60 C 0.9857(7) 0.2156(4) 0.7988(4) 0.0364(16) Uani 1 1 d . . . .
H60 H 0.9430 0.2126 0.8508 0.044 Uiso 1 1 calc R . . .
C53 C 0.9175(6) 0.2602(4) 0.7483(4) 0.0299(15) Uani 1 1 d . . . .
C54 C 0.9882(6) 0.2628(4) 0.6724(4) 0.0354(16) Uani 1 1 d . . . .
H54 H 0.9473 0.2937 0.6353 0.043 Uiso 1 1 calc R . . .
C37 C 0.7038(6) 0.3352(4) 0.7046(3) 0.0311(15) Uani 1 1 d . . . .
C44 C 0.7223(6) 0.4059(4) 0.6578(4) 0.0331(15) Uani 1 1 d . . . .
H44 H 0.7688 0.4391 0.6695 0.040 Uiso 1 1 calc R . . .
C42 C 0.6751(6) 0.4294(4) 0.5946(4) 0.0369(17) Uani 1 1 d . . . .
C41 C 0.6021(6) 0.3853(4) 0.5779(4) 0.0392(17) Uani 1 1 d . . . .
H41 H 0.5664 0.4026 0.5359 0.047 Uiso 1 1 calc R . . .
C39 C 0.5818(6) 0.3146(4) 0.6240(4) 0.0362(16) Uani 1 1 d . . . .
C40 C 0.5071(8) 0.2639(6) 0.6060(4) 0.053(2) Uani 1 1 d . . . .
F15 F 0.4105(5) 0.3080(3) 0.5774(3) 0.0837(17) Uani 1 1 d . . . .
F14 F 0.5781(5) 0.2115(3) 0.5553(3) 0.0785(16) Uani 1 1 d . . . .
F13 F 0.4560(4) 0.2165(3) 0.6649(3) 0.0630(13) Uani 1 1 d . . . .
C38 C 0.6335(6) 0.2906(4) 0.6851(4) 0.0356(16) Uani 1 1 d . . . .
H38 H 0.6201 0.2413 0.7149 0.043 Uiso 1 1 calc R . . .
C43 C 0.6973(8) 0.5055(5) 0.5466(4) 0.049(2) Uani 1 1 d . . . .
C45 C 0.7498(6) 0.3851(4) 0.8212(4) 0.0323(15) Uani 1 1 d . . . .
C52 C 0.6361(6) 0.4471(4) 0.8303(4) 0.0367(16) Uani 1 1 d . . . .
H52 H 0.5731 0.4439 0.8068 0.044 Uiso 1 1 calc R . . .
C50 C 0.6121(6) 0.5126(4) 0.8722(4) 0.0371(16) Uani 1 1 d . . . .
C51 C 0.4898(8) 0.5755(6) 0.8788(6) 0.060(2) Uani 1 1 d . . . .
C49 C 0.7019(6) 0.5199(4) 0.9070(4) 0.0354(16) Uani 1 1 d . . . .
H49 H 0.6854 0.5635 0.9370 0.042 Uiso 1 1 calc R . . .
C48 C 0.8162(7) 0.4617(4) 0.8965(4) 0.0361(16) Uani 1 1 d . . . .
C46 C 0.8386(6) 0.3965(4) 0.8545(3) 0.0317(15) Uani 1 1 d . . . .
H46 H 0.9185 0.3579 0.8483 0.038 Uiso 1 1 calc R . . .
C47 C 0.9167(7) 0.4744(5) 0.9296(4) 0.0403(18) Uani 1 1 d . . . .
F24 F 1.0178(4) 0.4122(3) 0.9240(3) 0.0592(12) Uani 1 1 d . . . .
C61 C 0.6890(6) 0.2403(4) 0.8341(4) 0.0307(15) Uani 1 1 d . . . .
C67 C 0.7218(6) 0.1577(4) 0.8225(4) 0.0333(16) Uani 1 1 d . . . .
H67 H 0.7969 0.1377 0.7850 0.040 Uiso 1 1 calc R . . .
C66 C 0.6487(6) 0.1035(4) 0.8636(4) 0.0359(16) Uani 1 1 d . . . .
C65 C 0.5379(7) 0.1297(4) 0.9177(4) 0.0443(18) Uani 1 1 d . . . .
H65 H 0.4866 0.0929 0.9448 0.053 Uiso 1 1 calc R . . .
C63 C 0.5037(7) 0.2108(4) 0.9313(4) 0.0467(19) Uani 1 1 d . . . .
C64 C 0.3873(10) 0.2393(6) 0.9904(6) 0.081(3) Uani 1 1 d . . . .
C62 C 0.5786(6) 0.2649(4) 0.8897(4) 0.0357(16) Uani 1 1 d . . . .
H62 H 0.5526 0.3206 0.9000 0.043 Uiso 1 1 calc R . . .
C35 C 0.7506(8) -0.2306(6) 0.7416(5) 0.069(3) Uani 1 1 d . . . .
H35 H 0.7255 -0.1771 0.7576 0.082 Uiso 1 1 calc R . A .
C34 C 0.7682(7) -0.2539(6) 0.6670(5) 0.063(3) Uani 1 1 d . . . .
H34 H 0.7549 -0.2171 0.6244 0.075 Uiso 1 1 calc R . A .
C33 C 0.8077(8) -0.3392(6) 0.6684(5) 0.056(2) Uani 1 1 d . . . .
H33 H 0.8271 -0.3700 0.6267 0.067 Uiso 1 1 calc R . A .
C32 C 0.8142(7) -0.3719(5) 0.7415(4) 0.053(2) Uani 1 1 d . . . .
H32 H 0.8378 -0.4283 0.7583 0.063 Uiso 1 1 calc R . A .
C36 C 0.7795(7) -0.3063(5) 0.7849(5) 0.053(2) Uani 1 1 d . . . .
H36 H 0.7758 -0.3116 0.8369 0.064 Uiso 1 1 calc R . A .
C2 C 1.2276(7) -0.1944(5) 0.6115(5) 0.0490(19) Uani 1 1 d . . . .
H2A H 1.2382 -0.2113 0.5614 0.059 Uiso 1 1 calc R . . .
H2B H 1.2550 -0.1423 0.6042 0.059 Uiso 1 1 calc R . . .
N2 N 1.3087(5) -0.2571(3) 0.6516(3) 0.0438(15) Uani 1 1 d . . . .
C3 C 1.3071(6) -0.3419(4) 0.6455(4) 0.0460(19) Uani 1 1 d . . . .
H3A H 1.3828 -0.3798 0.6589 0.055 Uiso 1 1 calc R . . .
H3B H 1.3113 -0.3483 0.5929 0.055 Uiso 1 1 calc R . . .
C5 C 1.1450(6) -0.3257(4) 0.7964(4) 0.0435(18) Uani 1 1 d . . . .
H5A H 1.1273 -0.3659 0.8406 0.052 Uiso 1 1 calc R . . .
H5B H 1.2234 -0.3085 0.7948 0.052 Uiso 1 1 calc R . . .
N1 N 1.0336(6) -0.2535(4) 0.7981(4) 0.0539(18) Uani 1 1 d . . . .
C18 C 0.9626(8) -0.2416(5) 0.8736(5) 0.064(2) Uani 1 1 d . . . .
H18A H 0.9388 -0.2934 0.8982 0.077 Uiso 1 1 calc R . . .
H18B H 0.8825 -0.1995 0.8732 0.077 Uiso 1 1 calc R . . .
C19 C 1.0340(8) -0.2152(5) 0.9197(4) 0.059(3) Uani 1 1 d . . . .
C24 C 1.0289(10) -0.1325(5) 0.9248(5) 0.067(3) Uani 1 1 d . . . .
H24 H 0.9697 -0.0920 0.9030 0.081 Uiso 1 1 calc R . . .
C23 C 1.1014(11) -0.1059(6) 0.9583(5) 0.081(3) Uani 1 1 d . . . .
H23 H 1.0909 -0.0490 0.9608 0.097 Uiso 1 1 calc R . . .
C22 C 1.1931(11) -0.1647(6) 0.9893(4) 0.077(3) Uani 1 1 d . . . .
H22 H 1.2479 -0.1486 1.0118 0.092 Uiso 1 1 calc R . . .
C21 C 1.2000(10) -0.2470(6) 0.9857(4) 0.071(3) Uani 1 1 d . . . .
H21 H 1.2601 -0.2876 1.0066 0.085 Uiso 1 1 calc R . . .
C20 C 1.1222(9) -0.2711(5) 0.9527(4) 0.064(3) Uani 1 1 d . . . .
H20 H 1.1292 -0.3279 0.9525 0.077 Uiso 1 1 calc R . . .
C4 C 1.0640(7) -0.1760(4) 0.7605(4) 0.0432(18) Uani 1 1 d . . . .
H4A H 1.1498 -0.1731 0.7625 0.052 Uiso 1 1 calc R . . .
H4B H 0.9999 -0.1287 0.7837 0.052 Uiso 1 1 calc R . . .
C6 C 1.2061(7) -0.4780(4) 0.7289(4) 0.0444(18) Uani 1 1 d . . . .
C11 C 1.3011(8) -0.5154(5) 0.7657(5) 0.057(2) Uani 1 1 d . . . .
H11 H 1.3501 -0.4828 0.7759 0.068 Uiso 1 1 calc R . . .
C10 C 1.3261(8) -0.5966(5) 0.7874(5) 0.060(2) Uani 1 1 d . . . .
H10 H 1.3893 -0.6195 0.8144 0.072 Uiso 1 1 calc R . . .
C9 C 1.2619(8) -0.6454(5) 0.7710(5) 0.057(2) Uani 1 1 d . . . .
H9 H 1.2796 -0.7023 0.7869 0.069 Uiso 1 1 calc R . . .
C8 C 1.1695(8) -0.6123(5) 0.7308(5) 0.056(2) Uani 1 1 d . . . .
H8 H 1.1274 -0.6468 0.7169 0.067 Uiso 1 1 calc R . . .
C7 C 1.1401(7) -0.5279(5) 0.7115(4) 0.051(2) Uani 1 1 d . . . .
H7 H 1.0747 -0.5044 0.6862 0.062 Uiso 1 1 calc R . . .
C25 C 1.4422(6) -0.2461(4) 0.6324(4) 0.0423(18) Uani 1 1 d . . . .
H25A H 1.4942 -0.2920 0.6582 0.051 Uiso 1 1 calc R . . .
H25B H 1.4794 -0.2481 0.5776 0.051 Uiso 1 1 calc R . . .
C26 C 1.4490(6) -0.1675(4) 0.6540(5) 0.0440(19) Uani 1 1 d . . . .
C27 C 1.4197(7) -0.1549(5) 0.7302(5) 0.051(2) Uani 1 1 d . . . .
H27 H 1.3933 -0.1961 0.7679 0.062 Uiso 1 1 calc R . . .
C28 C 1.4290(8) -0.0821(6) 0.7507(5) 0.064(2) Uani 1 1 d . . . .
H28 H 1.4071 -0.0729 0.8022 0.077 Uiso 1 1 calc R . . .
C29 C 1.4713(8) -0.0219(5) 0.6944(6) 0.067(3) Uani 1 1 d . . . .
H29 H 1.4830 0.0265 0.7079 0.081 Uiso 1 1 calc R . . .
C30 C 1.4955(7) -0.0336(5) 0.6202(6) 0.060(2) Uani 1 1 d . . . .
H30 H 1.5199 0.0077 0.5821 0.072 Uiso 1 1 calc R . . .
C31 C 1.4841(7) -0.1063(5) 0.6013(5) 0.052(2) Uani 1 1 d . . . .
H31 H 1.5014 -0.1139 0.5496 0.063 Uiso 1 1 calc R . . .
C12 C 0.9885(7) -0.0743(4) 0.6317(4) 0.0428(18) Uani 1 1 d . . . .
C17 C 1.0178(8) -0.0082(5) 0.6502(4) 0.057(2) Uani 1 1 d . . . .
H17 H 1.0815 -0.0175 0.6768 0.069 Uiso 1 1 calc R . . .
C16 C 0.9585(9) 0.0708(5) 0.6315(5) 0.065(2) Uani 1 1 d . . . .
H16 H 0.9812 0.1156 0.6445 0.077 Uiso 1 1 calc R . . .
C15 C 0.8660(9) 0.0841(5) 0.5936(5) 0.064(2) Uani 1 1 d . . . .
H15 H 0.8223 0.1386 0.5819 0.076 Uiso 1 1 calc R . . .
C14 C 0.8346(8) 0.0193(6) 0.5719(5) 0.063(2) Uani 1 1 d . . . .
H14 H 0.7725 0.0290 0.5440 0.076 Uiso 1 1 calc R . . .
C13 C 0.8967(7) -0.0603(5) 0.5920(4) 0.050(2) Uani 1 1 d . . . .
H13 H 0.8758 -0.1054 0.5784 0.060 Uiso 1 1 calc R . . .
C1 C 1.0420(8) -0.3008(5) 0.5877(6) 0.059(2) Uani 1 1 d . . . .
O1 O 1.0957(6) -0.3087(5) 0.5245(4) 0.084(2) Uani 1 1 d . . . .
B1 B 0.7679(7) 0.3062(5) 0.7769(4) 0.0313(18) Uani 1 1 d . . . .
F23 F 0.8690(4) 0.4849(3) 1.0026(2) 0.0524(11) Uani 1 1 d . . . .
F3 F 0.659(3) 0.0150(16) 0.7775(18) 0.082(11) Uani 0.44(5) 1 d . P B 2
F1 F 0.8097(9) -0.0112(5) 0.8155(9) 0.084(3) Uani 0.720(15) 1 d . P B 1
F2 F 0.686(3) -0.0348(8) 0.9095(10) 0.164(9) Uani 0.720(15) 1 d . P B 1
F2A F 0.604(4) -0.028(2) 0.886(2) 0.077(14) Uani 0.280(15) 1 d . P B 2
F1A F 0.725(3) -0.0036(14) 0.779(2) 0.084(3) Uani 0.280(15) 1 d . P B 2
F3A F 0.782(3) -0.0233(14) 0.869(3) 0.076(8) Uani 0.280(15) 1 d . P B 2
Mo1A Mo 0.9689(10) -0.2993(11) 0.6708(17) 0.076(4) Uani 0.36(3) 1 d . P A 2
F0AA F 0.597(3) -0.0138(14) 0.851(5) 0.18(3) Uani 0.56(5) 1 d . P B 1
C68A C 0.6848(9) 0.0166(5) 0.8466(7) 0.063(3) Uani 1 1 d . . . .

loop_
_atom_site_aniso_label
_atom_site_aniso_U_11
_atom_site_aniso_U_22
_atom_site_aniso_U_33
_atom_site_aniso_U_23
_atom_site_aniso_U_13
_atom_site_aniso_U_12
F9 0.067(3) 0.068(3) 0.046(3) 0.004(2) 0.004(2) -0.020(3)
Mo1 0.0163(10) 0.0306(15) 0.0243(15) -0.0061(6) -0.0023(6) -0.0009(7)
F8 0.046(3) 0.092(4) 0.052(3) -0.025(2) 0.010(2) -0.010(3)
F22 0.067(3) 0.062(3) 0.072(3) 0.007(2) -0.034(2) -0.038(3)
P1 0.0248(10) 0.0508(13) 0.0526(13) -0.0195(10) -0.0095(8) -0.0020(9)
P2 0.0322(11) 0.0403(11) 0.0549(13) -0.0038(9) -0.0163(9) -0.0091(9)
F11 0.079(4) 0.071(4) 0.191(7) 0.072(4) -0.058(4) -0.032(3)
F12 0.070(4) 0.153(6) 0.051(3) -0.004(3) -0.021(3) 0.046(4)
F10 0.031(3) 0.079(3) 0.070(3) 0.010(3) -0.014(2) 0.000(2)
F18 0.107(4) 0.075(3) 0.052(3) 0.023(3) -0.031(3) -0.038(3)
F17 0.064(3) 0.065(3) 0.078(3) 0.031(3) -0.023(3) -0.026(3)
F16 0.095(4) 0.037(3) 0.090(4) 0.004(3) 0.012(3) 0.009(3)
F20 0.048(3) 0.050(3) 0.101(4) 0.011(3) -0.018(3) 0.001(2)
F19 0.037(3) 0.093(4) 0.072(3) -0.005(3) -0.001(2) -0.005(3)
F21 0.076(4) 0.132(5) 0.252(8) -0.152(6) -0.084(5) 0.051(4)
F5 0.187(8) 0.130(6) 0.066(5) -0.013(4) 0.051(5) 0.014(6)
F6 0.067(4) 0.065(4) 0.118(5) -0.032(3) 0.041(3) -0.019(3)
F4 0.090(5) 0.142(6) 0.189(7) -0.113(5) 0.090(5) -0.075(5)
C59 0.031(4) 0.072(6) 0.047(5) -0.030(4) -0.001(3) -0.011(4)
F7 0.069(3) 0.126(5) 0.052(3) -0.036(3) 0.007(2) -0.044(3)
C55 0.035(4) 0.052(5) 0.031(4) -0.010(3) 0.003(3) -0.018(4)
C56 0.035(4) 0.041(4) 0.051(5) -0.010(4) -0.004(4) -0.008(4)
C57 0.032(4) 0.029(4) 0.060(5) -0.003(3) -0.014(4) -0.007(3)
C58 0.043(5) 0.050(5) 0.053(5) 0.007(4) -0.009(4) 0.005(4)
C60 0.041(4) 0.031(4) 0.034(4) -0.001(3) -0.002(3) -0.012(3)
C53 0.028(4) 0.028(4) 0.037(4) -0.004(3) -0.009(3) -0.011(3)
C54 0.032(4) 0.044(4) 0.030(4) -0.006(3) -0.004(3) -0.011(3)
C37 0.020(3) 0.040(4) 0.034(4) -0.009(3) -0.006(3) -0.005(3)
C44 0.034(4) 0.030(4) 0.033(4) -0.006(3) -0.005(3) -0.006(3)
C42 0.024(4) 0.037(4) 0.039(4) -0.005(3) -0.001(3) 0.003(3)
C41 0.028(4) 0.049(5) 0.038(4) -0.004(3) -0.011(3) -0.001(3)
C39 0.037(4) 0.043(4) 0.027(4) -0.005(3) -0.004(3) -0.010(3)
C40 0.046(5) 0.080(6) 0.038(5) -0.003(4) -0.016(4) -0.020(5)
F15 0.067(4) 0.086(4) 0.120(4) 0.005(3) -0.063(3) -0.022(3)
F14 0.065(3) 0.111(4) 0.072(3) -0.049(3) 0.003(3) -0.040(3)
F13 0.064(3) 0.078(3) 0.060(3) -0.004(3) -0.019(2) -0.039(3)
C38 0.034(4) 0.039(4) 0.030(4) 0.002(3) -0.005(3) -0.008(3)
C43 0.048(5) 0.046(5) 0.035(5) 0.012(4) -0.003(4) 0.003(4)
C45 0.026(4) 0.028(4) 0.040(4) -0.003(3) -0.003(3) -0.007(3)
C52 0.024(4) 0.038(4) 0.051(4) -0.007(3) -0.010(3) -0.009(3)
C50 0.028(4) 0.036(4) 0.043(4) -0.012(3) -0.001(3) -0.006(3)
C51 0.042(5) 0.061(6) 0.084(7) -0.036(5) -0.020(5) -0.003(4)
C49 0.032(4) 0.040(4) 0.038(4) -0.014(3) -0.004(3) -0.014(3)
C48 0.038(4) 0.033(4) 0.039(4) 0.005(3) -0.011(3) -0.015(3)
C46 0.031(4) 0.035(4) 0.028(4) -0.008(3) -0.009(3) -0.001(3)
C47 0.046(5) 0.050(5) 0.035(4) -0.010(3) -0.020(3) -0.014(4)
F24 0.045(3) 0.060(3) 0.084(3) -0.030(2) -0.035(2) 0.002(2)
C61 0.022(3) 0.030(4) 0.038(4) -0.003(3) -0.007(3) -0.003(3)
C67 0.023(4) 0.035(4) 0.041(4) -0.006(3) -0.010(3) -0.002(3)
C66 0.036(4) 0.034(4) 0.035(4) -0.001(3) -0.006(3) -0.008(3)
C65 0.051(5) 0.027(4) 0.051(5) 0.000(3) -0.001(4) -0.016(4)
C63 0.041(4) 0.039(4) 0.047(5) -0.009(3) 0.012(3) -0.009(4)
C64 0.085(8) 0.044(6) 0.085(8) -0.019(5) 0.039(6) -0.027(6)
C62 0.034(4) 0.027(4) 0.038(4) -0.004(3) 0.004(3) -0.008(3)
C35 0.049(6) 0.057(6) 0.084(7) -0.013(5) 0.013(5) -0.016(5)
C34 0.038(5) 0.082(7) 0.063(6) 0.026(5) -0.014(4) -0.023(5)
C33 0.059(6) 0.067(6) 0.046(5) -0.012(4) 0.002(4) -0.033(5)
C32 0.046(5) 0.058(5) 0.051(5) -0.003(4) -0.001(4) -0.022(4)
C36 0.045(5) 0.064(6) 0.053(5) -0.005(5) -0.008(4) -0.022(4)
C2 0.029(4) 0.041(4) 0.077(6) -0.011(4) -0.018(4) 0.000(4)
N2 0.022(3) 0.038(4) 0.069(4) -0.013(3) -0.006(3) -0.005(3)
C3 0.027(4) 0.043(5) 0.069(5) -0.011(4) -0.012(4) -0.008(3)
C5 0.026(4) 0.033(4) 0.071(5) 0.001(4) -0.016(3) -0.004(3)
N1 0.030(4) 0.042(4) 0.080(5) -0.007(3) -0.002(3) -0.005(3)
C18 0.050(5) 0.041(5) 0.090(7) 0.008(5) -0.015(5) -0.005(4)
C19 0.072(6) 0.038(5) 0.023(4) 0.016(3) 0.017(4) 0.016(4)
C24 0.087(7) 0.049(6) 0.036(5) 0.005(4) 0.003(5) 0.008(5)
C23 0.139(10) 0.042(5) 0.034(5) 0.007(4) -0.015(6) 0.012(6)
C22 0.119(9) 0.080(7) 0.030(5) -0.011(5) -0.017(5) -0.018(7)
C21 0.106(8) 0.051(6) 0.034(5) -0.001(4) -0.013(5) 0.010(6)
C20 0.084(7) 0.052(5) 0.040(5) -0.009(4) 0.005(5) -0.006(5)
C4 0.026(4) 0.031(4) 0.071(5) -0.003(4) -0.013(3) -0.003(3)
C6 0.038(4) 0.034(4) 0.065(5) -0.009(4) -0.012(4) -0.014(4)
C11 0.050(5) 0.037(5) 0.096(7) -0.009(4) -0.040(5) -0.006(4)
C10 0.043(5) 0.045(5) 0.095(7) 0.004(5) -0.028(5) -0.010(4)
C9 0.042(5) 0.042(5) 0.078(6) -0.003(4) -0.005(4) -0.005(4)
C8 0.043(5) 0.038(5) 0.084(6) -0.019(4) -0.002(4) -0.015(4)
C7 0.039(5) 0.055(5) 0.060(5) -0.014(4) -0.010(4) -0.006(4)
C25 0.019(4) 0.042(4) 0.060(5) -0.012(4) 0.002(3) -0.005(3)
C26 0.023(4) 0.039(4) 0.065(5) -0.003(4) -0.005(3) -0.005(3)
C27 0.035(5) 0.050(5) 0.074(6) -0.008(4) -0.024(4) -0.006(4)
C28 0.050(5) 0.069(6) 0.078(6) -0.038(5) -0.022(5) 0.004(5)
C29 0.045(5) 0.046(5) 0.112(9) -0.017(6) -0.021(5) -0.006(4)
C30 0.041(5) 0.043(5) 0.087(7) -0.002(5) 0.000(4) -0.012(4)
C31 0.026(4) 0.060(6) 0.064(6) -0.013(4) 0.001(4) -0.007(4)
C12 0.030(4) 0.042(4) 0.057(5) -0.018(4) -0.002(3) -0.011(4)
C17 0.049(5) 0.065(6) 0.058(5) -0.017(4) -0.011(4) -0.009(5)
C16 0.074(7) 0.049(6) 0.069(6) -0.012(4) -0.008(5) -0.019(5)
C15 0.057(6) 0.048(5) 0.068(6) -0.001(4) 0.008(5) -0.010(5)
C14 0.048(5) 0.063(6) 0.077(6) 0.006(5) -0.021(4) -0.013(5)
C13 0.039(5) 0.060(5) 0.051(5) -0.003(4) -0.009(4) -0.016(4)
C1 0.034(5) 0.070(6) 0.074(7) -0.029(5) -0.012(4) -0.003(4)
O1 0.048(4) 0.130(6) 0.075(5) -0.043(4) -0.009(3) -0.008(4)
B1 0.031(4) 0.037(4) 0.031(4) -0.003(3) -0.005(3) -0.019(4)
F23 0.052(3) 0.066(3) 0.046(3) -0.017(2) -0.014(2) -0.014(2)
F3 0.093(17) 0.057(12) 0.12(2) -0.053(12) -0.079(14) 0.026(11)
F1 0.049(6) 0.039(4) 0.132(10) -0.020(5) 0.015(6) 0.010(4)
F2 0.21(2) 0.047(6) 0.135(13) 0.014(7) 0.063(15) 0.019(11)
F2A 0.06(2) 0.043(16) 0.08(2) 0.023(13) 0.032(18) -0.009(16)
F1A 0.049(6) 0.039(4) 0.132(10) -0.020(5) 0.015(6) 0.010(4)
F3A 0.056(17) 0.056(14) 0.11(3) -0.009(16) -0.016(17) -0.008(13)
Mo1A 0.048(2) 0.090(4) 0.091(9) 0.019(5) -0.022(4) -0.029(2)
F0AA 0.13(2) 0.048(14) 0.43(9) -0.07(3) -0.16(4) 0.002(12)
C68A 0.042(6) 0.032(5) 0.108(9) -0.002(5) -0.005(6) -0.016(5)

loop_
_atom_type_symbol
_atom_type_description
_atom_type_scat_dispersion_real
_atom_type_scat_dispersion_imag
_atom_type_scat_source
C C 0.0033 0.0016 'International Tables Vol C Tables 4.2.6.8 and 6.1.1.4'
H H 0.0000 0.0000 'International Tables Vol C Tables 4.2.6.8 and 6.1.1.4'
B B 0.0013 0.0007 'International Tables Vol C Tables 4.2.6.8 and 6.1.1.4'
F F 0.0171 0.0103 'International Tables Vol C Tables 4.2.6.8 and 6.1.1.4'
Mo Mo -1.6832 0.6857 'International Tables Vol C Tables 4.2.6.8 and 6.1.1.4'
N N 0.0061 0.0033 'International Tables Vol C Tables 4.2.6.8 and 6.1.1.4'
O O 0.0106 0.0060 'International Tables Vol C Tables 4.2.6.8 and 6.1.1.4'
P P 0.1023 0.0942 'International Tables Vol C Tables 4.2.6.8 and 6.1.1.4'

loop_
_geom_angle_atom_site_label_1
_geom_angle_atom_site_label_2
_geom_angle_atom_site_label_3
_geom_angle
P1 Mo1 P2 85.82(12)
P1 Mo1 C33 142.0(3)
P1 Mo1 C32 166.0(2)
P1 Mo1 N1 65.66(18)
P2 Mo1 N1 65.40(18)
C35 Mo1 P1 105.5(3)
C35 Mo1 P2 153.2(3)
C35 Mo1 C34 37.5(3)
C35 Mo1 C33 60.9(3)
C35 Mo1 C32 60.5(3)
C35 Mo1 C36 36.5(3)
C35 Mo1 N1 96.7(3)
C34 Mo1 P1 111.5(3)
C34 Mo1 P2 157.7(3)
C34 Mo1 C33 35.4(3)
C34 Mo1 C32 59.0(3)
C34 Mo1 C36 59.7(3)
C34 Mo1 N1 133.7(3)
C33 Mo1 P2 123.0(3)
C33 Mo1 C32 34.9(3)
C33 Mo1 N1 145.4(3)
C32 Mo1 P2 106.2(2)
C32 Mo1 N1 112.3(3)
C36 Mo1 P1 132.4(3)
C36 Mo1 P2 119.2(3)
C36 Mo1 C33 58.4(3)
C36 Mo1 C32 35.0(3)
C36 Mo1 N1 87.6(3)
C1 Mo1 P1 79.6(3)
C1 Mo1 P2 81.8(3)
C1 Mo1 C35 123.7(4)
C1 Mo1 C34 87.5(4)
C1 Mo1 C33 80.8(3)
C1 Mo1 C32 108.8(3)
C1 Mo1 C36 139.2(4)
C1 Mo1 N1 132.8(3)
C2 P1 Mo1 120.3(3)
C2 P1 C4 103.0(3)
C2 P1 Mo1A 112.8(6)
C4 P1 Mo1 92.2(2)
C4 P1 Mo1A 103.2(7)
C12 P1 Mo1 126.1(2)
C12 P1 C2 104.4(3)
C12 P1 C4 106.2(3)
C12 P1 Mo1A 124.9(3)
C3 P2 Mo1 119.0(3)
C3 P2 Mo1A 114.1(5)
C5 P2 Mo1 92.5(2)
C5 P2 C3 103.1(3)
C5 P2 Mo1A 105.1(9)
C6 P2 Mo1 128.5(3)
C6 P2 C3 103.8(3)
C6 P2 C5 105.0(3)
C6 P2 Mo1A 123.6(5)
F9 C59 F8 109.2(6)
F9 C59 F7 106.6(7)
F9 C59 C55 113.6(6)
F8 C59 F7 105.7(6)
F8 C59 C55 110.7(7)
F7 C59 C55 110.8(6)
C56 C55 C59 120.5(7)
C56 C55 C54 121.8(6)
C54 C55 C59 117.7(6)
C55 C56 H56 121.1
C55 C56 C57 117.8(7)
C57 C56 H56 121.1
C56 C57 C58 119.1(7)
C60 C57 C56 120.1(7)
C60 C57 C58 120.8(7)
F11 C58 C57 111.3(7)
F12 C58 F11 106.2(7)
F12 C58 C57 112.2(7)
F10 C58 F11 106.2(7)
F10 C58 F12 106.4(7)
F10 C58 C57 114.0(7)
C57 C60 H60 118.5
C53 C60 C57 123.1(6)
C53 C60 H60 118.5
C60 C53 C54 115.0(6)
C60 C53 B1 121.1(6)
C54 C53 B1 123.9(6)
C55 C54 C53 122.2(6)
C55 C54 H54 118.9
C53 C54 H54 118.9
C44 C37 B1 120.9(6)
C38 C37 C44 115.9(6)
C38 C37 B1 123.1(6)
C37 C44 H44 118.9
C42 C44 C37 122.2(6)
C42 C44 H44 118.9
C44 C42 C43 120.1(7)
C41 C42 C44 120.6(6)
C41 C42 C43 119.2(7)
C42 C41 H41 120.9
C42 C41 C39 118.2(6)
C39 C41 H41 120.9
C41 C39 C40 119.5(6)
C38 C39 C41 120.3(6)
C38 C39 C40 120.1(6)
F15 C40 C39 113.5(7)
F14 C40 C39 112.7(6)
F14 C40 F15 105.5(6)
F13 C40 C39 113.8(6)
F13 C40 F15 106.3(6)
F13 C40 F14 104.3(7)
C37 C38 H38 118.6
C39 C38 C37 122.8(6)
C39 C38 H38 118.6
F18 C43 C42 112.9(7)
F17 C43 F18 104.5(6)
F17 C43 C42 112.5(6)
F16 C43 F18 106.0(6)
F16 C43 F17 105.8(7)
F16 C43 C42 114.5(6)
C52 C45 B1 120.6(6)
C46 C45 C52 114.7(6)
C46 C45 B1 124.6(6)
C45 C52 H52 118.5
C50 C52 C45 122.9(6)
C50 C52 H52 118.5
C52 C50 C51 119.5(6)
C49 C50 C52 120.3(6)
C49 C50 C51 120.1(6)
F20 C51 F19 104.8(6)
F20 C51 C50 112.7(7)
F19 C51 C50 112.5(7)
F21 C51 F20 108.2(8)
F21 C51 F19 104.9(8)
F21 C51 C50 113.1(7)
C50 C49 H49 121.0
C48 C49 C50 117.9(6)
C48 C49 H49 121.0
C49 C48 C46 120.9(6)
C49 C48 C47 117.2(6)
C46 C48 C47 121.9(6)
C45 C46 C48 123.1(6)
C45 C46 H46 118.5
C48 C46 H46 118.5
F22 C47 C48 111.7(6)
F22 C47 F23 106.0(6)
F24 C47 F22 107.7(6)
F24 C47 C48 113.5(6)
F24 C47 F23 106.9(6)
F23 C47 C48 110.7(6)
C67 C61 B1 121.2(6)
C62 C61 C67 115.6(6)
C62 C61 B1 122.8(6)
C61 C67 H67 118.8
C66 C67 C61 122.3(6)
C66 C67 H67 118.8
C67 C66 C68A 120.2(7)
C65 C66 C67 121.0(6)
C65 C66 C68A 118.8(6)
C66 C65 H65 120.9
C63 C65 C66 118.2(6)
C63 C65 H65 120.9
C65 C63 C64 118.8(7)
C65 C63 C62 120.3(6)
C62 C63 C64 120.9(7)
F5 C64 C63 112.4(10)
F6 C64 F5 102.7(9)
F6 C64 F4 108.9(10)
F6 C64 C63 115.5(7)
F4 C64 F5 102.6(8)
F4 C64 C63 113.5(8)
C61 C62 C63 122.6(6)
C61 C62 H62 118.7
C63 C62 H62 118.7
Mo1 C35 H35 119.4
C34 C35 Mo1 72.1(5)
C34 C35 H35 128.0
C34 C35 Mo1A 61.0(8)
C36 C35 Mo1 72.7(5)
C36 C35 H35 128.0
C36 C35 C34 104.0(8)
C36 C35 Mo1A 75.9(5)
Mo1 C34 H34 121.1
C35 C34 Mo1 70.4(5)
C35 C34 H34 125.6
C35 C34 Mo1A 83.6(11)
C33 C34 Mo1 74.6(5)
C33 C34 C35 108.7(7)
C33 C34 H34 125.6
C33 C34 Mo1A 67.6(7)
Mo1 C33 H33 122.6
C34 C33 Mo1 70.0(5)
C34 C33 H33 125.6
C34 C33 C32 108.8(7)
C34 C33 Mo1A 74.5(7)
C32 C33 Mo1 73.4(5)
C32 C33 H33 125.6
C32 C33 Mo1A 81.9(8)
Mo1 C32 H32 123.9
C33 C32 Mo1 71.8(4)
C33 C32 H32 126.5
C33 C32 Mo1A 62.2(7)
C36 C32 Mo1 69.5(4)
C36 C32 C33 107.1(8)
C36 C32 H32 126.5
C36 C32 Mo1A 81.3(10)
Mo1 C36 H36 121.0
C35 C36 Mo1 70.8(5)
C35 C36 H36 124.3
C35 C36 Mo1A 71.6(5)
C32 C36 Mo1 75.5(5)
C32 C36 C35 111.4(8)
C32 C36 H36 124.3
C32 C36 Mo1A 66.1(7)
P1 C2 H2A 109.3
P1 C2 H2B 109.3
H2A C2 H2B 108.0
N2 C2 P1 111.5(5)
N2 C2 H2A 109.3
N2 C2 H2B 109.3
C2 N2 C3 114.8(6)
C2 N2 C25 112.4(6)
C3 N2 C25 111.3(5)
P2 C3 H3A 109.5
P2 C3 H3B 109.5
N2 C3 P2 110.6(5)
N2 C3 H3A 109.5
N2 C3 H3B 109.5
H3A C3 H3B 108.1
P2 C5 H5A 111.3
P2 C5 H5B 111.3
H5A C5 H5B 109.2
N1 C5 P2 102.5(5)
N1 C5 H5A 111.3
N1 C5 H5B 111.3
C5 N1 Mo1 97.6(4)
C18 N1 Mo1 127.5(5)
C18 N1 C5 110.1(6)
C18 N1 C4 109.0(6)
C4 N1 Mo1 96.4(4)
C4 N1 C5 116.1(5)
N1 C18 H18A 108.8
N1 C18 H18B 108.8
N1 C18 C19 113.8(7)
H18A C18 H18B 107.7
C19 C18 H18A 108.8
C19 C18 H18B 108.8
C24 C19 C18 123.2(8)
C20 C19 C18 121.9(8)
C20 C19 C24 114.4(9)
C19 C24 H24 117.3
C23 C24 C19 125.5(9)
C23 C24 H24 117.3
C24 C23 H23 120.7
C24 C23 C22 118.5(9)
C22 C23 H23 120.7
C23 C22 H22 121.3
C21 C22 C23 117.4(10)
C21 C22 H22 121.3
C22 C21 H21 119.0
C20 C21 C22 121.9(9)
C20 C21 H21 119.0
C19 C20 H20 118.9
C21 C20 C19 122.3(9)
C21 C20 H20 118.9
P1 C4 H4A 111.0
P1 C4 H4B 111.0
N1 C4 P1 103.6(5)
N1 C4 H4A 111.0
N1 C4 H4B 111.0
H4A C4 H4B 109.0
C11 C6 P2 122.6(5)
C11 C6 C7 117.6(7)
C7 C6 P2 119.7(6)
C6 C11 H11 118.9
C10 C11 C6 122.2(7)
C10 C11 H11 118.9
C11 C10 H10 119.7
C11 C10 C9 120.5(8)
C9 C10 H10 119.7
C10 C9 H9 119.9
C10 C9 C8 120.2(7)
C8 C9 H9 119.9
C9 C8 H8 120.5
C7 C8 C9 119.0(7)
C7 C8 H8 120.5
C6 C7 C8 120.4(8)
C6 C7 H7 119.8
C8 C7 H7 119.8
N2 C25 H25A 109.0
N2 C25 H25B 109.0
H25A C25 H25B 107.8
C26 C25 N2 112.7(6)
C26 C25 H25A 109.0
C26 C25 H25B 109.0
C27 C26 C25 120.0(7)
C31 C26 C25 121.5(7)
C31 C26 C27 118.5(7)
C26 C27 H27 120.0
C28 C27 C26 120.1(8)
C28 C27 H27 120.0
C27 C28 H28 120.2
C27 C28 C29 119.6(8)
C29 C28 H28 120.2
C28 C29 H29 120.1
C30 C29 C28 119.8(8)
C30 C29 H29 120.1
C29 C30 H30 120.3
C29 C30 C31 119.4(8)
C31 C30 H30 120.3
C26 C31 C30 122.5(8)
C26 C31 H31 118.7
C30 C31 H31 118.7
C17 C12 P1 121.5(6)
C17 C12 C13 118.5(8)
C13 C12 P1 119.8(6)
C12 C17 H17 118.8
C16 C17 C12 122.3(8)
C16 C17 H17 118.8
C17 C16 H16 120.6
C15 C16 C17 118.7(9)
C15 C16 H16 120.6
C16 C15 H15 119.3
C16 C15 C14 121.4(9)
C14 C15 H15 119.3
C15 C14 H14 120.9
C15 C14 C13 118.2(8)
C13 C14 H14 120.9
C12 C13 C14 120.8(8)
C12 C13 H13 119.6
C14 C13 H13 119.6
O1 C1 Mo1 176.9(7)
O1 C1 Mo1A 174.0(11)
C53 B1 C37 110.0(5)
C53 B1 C45 111.8(5)
C53 B1 C61 109.0(5)
C37 B1 C61 106.9(5)
C45 B1 C37 109.8(6)
C45 B1 C61 109.1(5)
F1A F3 C68A 65(3)
C68A F2 F0AA 46.9(19)
F3 F1A C68A 84(3)
P1 Mo1A C35 93.6(10)
P1 Mo1A C36 112.8(13)
P2 Mo1A P1 81.4(4)
P2 Mo1A C35 132.8(14)
P2 Mo1A C36 107.8(9)
C35 Mo1A C36 32.5(4)
C34 Mo1A P1 107.8(7)
C34 Mo1A P2 163.4(10)
C34 Mo1A C35 35.4(4)
C34 Mo1A C32 59.8(3)
C34 Mo1A C36 56.2(5)
C33 Mo1A P1 145.6(6)
C33 Mo1A P2 132.3(6)
C33 Mo1A C35 59.8(4)
C33 Mo1A C34 37.8(3)
C33 Mo1A C32 36.0(3)
C33 Mo1A C36 56.7(4)
C32 Mo1A P1 145.4(16)
C32 Mo1A P2 104.8(4)
C32 Mo1A C35 56.9(5)
C32 Mo1A C36 32.6(4)
C1 Mo1A P1 83.5(4)
C1 Mo1A P2 91.1(7)
C1 Mo1A C35 135.2(7)
C1 Mo1A C34 103.4(11)
C1 Mo1A C33 100.0(15)
C1 Mo1A C32 129.5(16)
C1 Mo1A C36 156.3(12)
C68A F0AA F2 54.3(15)
F3 C68A C66 107.6(12)
F1 C68A C66 114.3(8)
F1 C68A F2 93.4(13)
F2 C68A C66 111.2(11)
F2A C68A C66 115.0(18)
F2A C68A F3 95(2)
F1A C68A C66 122.1(13)
F1A C68A F3 31.3(16)
F1A C68A F2A 109(2)
F3A C68A C66 111.6(14)
F3A C68A F3 127.7(18)
F3A C68A F2A 98(2)
F3A C68A F1A 97(2)
F0AA C68A C66 115.6(15)
F0AA C68A F1 129(2)
F0AA C68A F2 79(3)

loop_
_geom_bond_atom_site_label_1
_geom_bond_atom_site_label_2
_geom_bond_distance
F9 C59 1.291(9)
Mo1 P1 2.321(3)
Mo1 P2 2.364(3)
Mo1 C35 2.249(9)
Mo1 C34 2.271(8)
Mo1 C33 2.329(8)
Mo1 C32 2.349(8)
Mo1 C36 2.274(8)
Mo1 N1 2.477(8)
Mo1 C1 1.997(11)
F8 C59 1.324(8)
F22 C47 1.332(8)
P1 C2 1.830(7)
P1 C4 1.838(8)
P1 C12 1.812(8)
P1 Mo1A 2.493(17)
P2 C3 1.849(7)
P2 C5 1.844(8)
P2 C6 1.805(7)
P2 Mo1A 2.397(7)
F11 C58 1.319(9)
F12 C58 1.315(9)
F10 C58 1.310(9)
F18 C43 1.359(8)
F17 C43 1.331(9)
F16 C43 1.288(9)
F20 C51 1.326(10)
F19 C51 1.334(9)
F21 C51 1.316(9)
F5 C64 1.321(13)
F6 C64 1.285(10)
F4 C64 1.305(11)
C59 F7 1.343(8)
C59 C55 1.543(10)
C55 C56 1.365(10)
C55 C54 1.385(9)
C56 H56 0.9500
C56 C57 1.399(10)
C57 C58 1.491(10)
C57 C60 1.398(9)
C60 H60 0.9500
C60 C53 1.386(9)
C53 C54 1.411(8)
C53 B1 1.626(10)
C54 H54 0.9500
C37 C44 1.392(9)
C37 C38 1.380(9)
C37 B1 1.654(10)
C44 H44 0.9500
C44 C42 1.387(9)
C42 C41 1.372(9)
C42 C43 1.484(10)
C41 H41 0.9500
C41 C39 1.391(9)
C39 C40 1.484(10)
C39 C38 1.379(9)
C40 F15 1.340(9)
C40 F14 1.338(9)
C40 F13 1.335(8)
C38 H38 0.9500
C45 C52 1.410(9)
C45 C46 1.384(9)
C45 B1 1.628(10)
C52 H52 0.9500
C52 C50 1.388(9)
C50 C51 1.487(10)
C50 C49 1.387(9)
C49 H49 0.9500
C49 C48 1.381(9)
C48 C46 1.391(9)
C48 C47 1.507(9)
C46 H46 0.9500
C47 F24 1.322(8)
C47 F23 1.337(7)
C61 C67 1.392(9)
C61 C62 1.384(8)
C61 B1 1.666(9)
C67 H67 0.9500
C67 C66 1.386(9)
C66 C65 1.377(9)
C66 C68A 1.486(11)
C65 H65 0.9500
C65 C63 1.376(10)
C63 C64 1.471(11)
C63 C62 1.399(9)
C62 H62 0.9500
C35 H35 0.9500
C35 C34 1.454(12)
C35 C36 1.415(11)
C35 Mo1A 2.50(2)
C34 H34 0.9500
C34 C33 1.400(12)
C34 Mo1A 2.199(10)
C33 H33 0.9500
C33 C32 1.401(11)
C33 Mo1A 2.109(14)
C32 H32 0.9500
C32 C36 1.392(11)
C32 Mo1A 2.361(11)
C36 H36 0.9500
C36 Mo1A 2.55(2)
C2 H2A 0.9900
C2 H2B 0.9900
C2 N2 1.463(9)
N2 C3 1.471(9)
N2 C25 1.492(8)
C3 H3A 0.9900
C3 H3B 0.9900
C5 H5A 0.9900
C5 H5B 0.9900
C5 N1 1.500(9)
N1 C18 1.423(10)
N1 C4 1.464(9)
C18 H18A 0.9900
C18 H18B 0.9900
C18 C19 1.516(12)
C19 C24 1.411(12)
C19 C20 1.386(12)
C24 H24 0.9500
C24 C23 1.356(13)
C23 H23 0.9500
C23 C22 1.415(13)
C22 H22 0.9500
C22 C21 1.393(12)
C21 H21 0.9500
C21 C20 1.375(13)
C20 H20 0.9500
C4 H4A 0.9900
C4 H4B 0.9900
C6 C11 1.390(10)
C6 C7 1.393(10)
C11 H11 0.9500
C11 C10 1.352(10)
C10 H10 0.9500
C10 C9 1.354(11)
C9 H9 0.9500
C9 C8 1.398(11)
C8 H8 0.9500
C8 C7 1.396(10)
C7 H7 0.9500
C25 H25A 0.9900
C25 H25B 0.9900
C25 C26 1.485(10)
C26 C27 1.404(10)
C26 C31 1.366(10)
C27 H27 0.9500
C27 C28 1.392(11)
C28 H28 0.9500
C28 C29 1.414(12)
C29 H29 0.9500
C29 C30 1.368(12)
C30 H30 0.9500
C30 C31 1.387(11)
C31 H31 0.9500
C12 C17 1.371(10)
C12 C13 1.385(10)
C17 H17 0.9500
C17 C16 1.370(11)
C16 H16 0.9500
C16 C15 1.370(12)
C15 H15 0.9500
C15 C14 1.392(12)
C14 H14 0.9500
C14 C13 1.394(11)
C13 H13 0.9500
C1 O1 1.172(10)
C1 Mo1A 1.53(3)
F3 F1A 0.73(3)
F3 C68A 1.40(2)
F1 C68A 1.341(14)
F2 F0AA 1.63(5)
F2 C68A 1.346(18)
F2A C68A 1.32(3)
F1A C68A 1.28(3)
F3A C68A 1.27(3)
F0AA C68A 1.21(3)

loop_
_geom_torsion_atom_site_label_1
_geom_torsion_atom_site_label_2
_geom_torsion_atom_site_label_3
_geom_torsion_atom_site_label_4
_geom_torsion
F9 C59 C55 C56 -123.7(8)
F9 C59 C55 C54 56.3(9)
Mo1 P1 C2 N2 -56.6(6)
Mo1 P1 C4 N1 13.4(4)
Mo1 P1 C12 C17 144.9(5)
Mo1 P1 C12 C13 -30.9(7)
Mo1 P2 C3 N2 56.7(6)
Mo1 P2 C5 N1 -12.4(4)
Mo1 P2 C6 C11 -151.5(6)
Mo1 P2 C6 C7 24.6(8)
Mo1 C35 C34 C33 65.2(6)
Mo1 C35 C34 Mo1A 1.5(3)
Mo1 C35 C36 C32 -65.0(6)
Mo1 C35 C36 Mo1A -11.1(6)
Mo1 C34 C33 C32 63.5(6)
Mo1 C34 C33 Mo1A -12.0(8)
Mo1 C33 C32 C36 60.9(5)
Mo1 C33 C32 Mo1A -9.1(7)
Mo1 C32 C36 C35 62.2(6)
Mo1 C32 C36 Mo1A 5.2(3)
Mo1 N1 C18 C19 -175.4(5)
Mo1 N1 C4 P1 -12.6(4)
Mo1 C1 Mo1A P1 8(2)
Mo1 C1 Mo1A P2 -73(2)
Mo1 C1 Mo1A C35 97(3)
Mo1 C1 Mo1A C34 115(3)
Mo1 C1 Mo1A C33 154(3)
Mo1 C1 Mo1A C32 177(3)
Mo1 C1 Mo1A C36 144(4)
F8 C59 C55 C56 -0.5(10)
F8 C59 C55 C54 179.5(6)
P1 C2 N2 C3 77.6(7)
P1 C2 N2 C25 -153.9(5)
P1 C12 C17 C16 -175.2(6)
P1 C12 C13 C14 175.4(6)
P2 C5 N1 Mo1 12.0(4)
P2 C5 N1 C18 146.6(5)
P2 C5 N1 C4 -89.1(6)
P2 C6 C11 C10 173.2(7)
P2 C6 C7 C8 -176.2(6)
C59 C55 C56 C57 -179.6(6)
C59 C55 C54 C53 178.4(6)
F7 C59 C55 C56 116.4(8)
F7 C59 C55 C54 -63.6(9)
C55 C56 C57 C58 179.6(7)
C55 C56 C57 C60 0.4(10)
C56 C55 C54 C53 -1.6(10)
C56 C57 C58 F11 -90.9(8)
C56 C57 C58 F12 150.3(7)
C56 C57 C58 F10 29.2(10)
C56 C57 C60 C53 0.0(10)
C57 C60 C53 C54 -1.0(9)
C57 C60 C53 B1 179.8(6)
C58 C57 C60 C53 -179.3(7)
C60 C57 C58 F11 88.4(9)
C60 C57 C58 F12 -30.5(10)
C60 C57 C58 F10 -151.5(7)
C60 C53 C54 C55 1.8(9)
C60 C53 B1 C37 -166.7(6)
C60 C53 B1 C45 71.0(7)
C60 C53 B1 C61 -49.7(8)
C54 C55 C56 C57 0.4(10)
C54 C53 B1 C37 14.2(8)
C54 C53 B1 C45 -108.2(7)
C54 C53 B1 C61 131.1(6)
C37 C44 C42 C41 3.3(10)
C37 C44 C42 C43 179.9(6)
C44 C37 C38 C39 -1.3(10)
C44 C37 B1 C53 -80.0(7)
C44 C37 B1 C45 43.5(8)
C44 C37 B1 C61 161.7(6)
C44 C42 C41 C39 -2.8(10)
C44 C42 C43 F18 159.3(6)
C44 C42 C43 F17 41.5(10)
C44 C42 C43 F16 -79.3(9)
C42 C41 C39 C40 -177.9(6)
C42 C41 C39 C38 0.4(10)
C41 C42 C43 F18 -24.0(9)
C41 C42 C43 F17 -141.9(7)
C41 C42 C43 F16 97.3(9)
C41 C39 C40 F15 -36.0(10)
C41 C39 C40 F14 83.8(9)
C41 C39 C40 F13 -157.7(7)
C41 C39 C38 C37 1.7(10)
C40 C39 C38 C37 180.0(6)
C38 C37 C44 C42 -1.2(9)
C38 C37 B1 C53 97.7(7)
C38 C37 B1 C45 -138.8(6)
C38 C37 B1 C61 -20.5(8)
C38 C39 C40 F15 145.7(7)
C38 C39 C40 F14 -94.5(8)
C38 C39 C40 F13 24.0(10)
C43 C42 C41 C39 -179.4(6)
C45 C52 C50 C51 179.8(7)
C45 C52 C50 C49 0.5(10)
C52 C45 C46 C48 2.7(9)
C52 C45 B1 C53 160.5(6)
C52 C45 B1 C37 38.1(8)
C52 C45 B1 C61 -78.8(7)
C52 C50 C51 F20 -61.6(9)
C52 C50 C51 F19 56.7(10)
C52 C50 C51 F21 175.3(8)
C52 C50 C49 C48 1.9(10)
C50 C49 C48 C46 -2.1(9)
C50 C49 C48 C47 175.2(6)
C51 C50 C49 C48 -177.3(7)
C49 C50 C51 F20 117.7(7)
C49 C50 C51 F19 -124.1(7)
C49 C50 C51 F21 -5.5(12)
C49 C48 C46 C45 -0.4(10)
C49 C48 C47 F22 -64.5(8)
C49 C48 C47 F24 173.4(6)
C49 C48 C47 F23 53.3(8)
C46 C45 C52 C50 -2.8(9)
C46 C45 B1 C53 -21.6(9)
C46 C45 B1 C37 -144.0(6)
C46 C45 B1 C61 99.1(7)
C46 C48 C47 F22 112.7(7)
C46 C48 C47 F24 -9.3(9)
C46 C48 C47 F23 -129.4(7)
C47 C48 C46 C45 -177.5(6)
C61 C67 C66 C65 1.1(10)
C61 C67 C66 C68A 177.2(7)
C67 C61 C62 C63 -0.5(10)
C67 C61 B1 C53 -34.8(8)
C67 C61 B1 C37 84.1(7)
C67 C61 B1 C45 -157.2(6)
C67 C66 C65 C63 -1.9(11)
C67 C66 C68A F3 -71(2)
C67 C66 C68A F1 26.5(15)
C67 C66 C68A F2 130.7(17)
C67 C66 C68A F2A -176(3)
C67 C66 C68A F1A -40(3)
C67 C66 C68A F3A 74(2)
C67 C66 C68A F0AA -142(4)
C66 C65 C63 C64 -178.4(9)
C66 C65 C63 C62 1.5(12)
C65 C66 C68A F3 105(2)
C65 C66 C68A F1 -157.2(11)
C65 C66 C68A F2 -53(2)
C65 C66 C68A F2A 0(3)
C65 C66 C68A F1A 136(3)
C65 C66 C68A F3A -110(2)
C65 C66 C68A F0AA 34(4)
C65 C63 C64 F5 78.7(11)
C65 C63 C64 F6 -163.9(9)
C65 C63 C64 F4 -37.1(14)
C65 C63 C62 C61 -0.4(12)
C64 C63 C62 C61 179.6(9)
C62 C61 C67 C66 0.1(9)
C62 C61 B1 C53 153.4(6)
C62 C61 B1 C37 -87.7(7)
C62 C61 B1 C45 31.1(8)
C62 C63 C64 F5 -101.2(10)
C62 C63 C64 F6 16.2(15)
C62 C63 C64 F4 143.0(9)
C35 C34 C33 Mo1 -62.5(6)
C35 C34 C33 C32 1.0(9)
C35 C34 C33 Mo1A -74.6(10)
C34 C35 C36 Mo1 65.8(5)
C34 C35 C36 C32 0.8(9)
C34 C35 C36 Mo1A 54.7(8)
C34 C33 C32 Mo1 -61.4(5)
C34 C33 C32 C36 -0.5(9)
C34 C33 C32 Mo1A -70.5(9)
C33 C32 C36 Mo1 -62.4(5)
C33 C32 C36 C35 -0.2(9)
C33 C32 C36 Mo1A -57.2(6)
C36 C35 C34 Mo1 -66.3(5)
C36 C35 C34 C33 -1.1(9)
C36 C35 C34 Mo1A -64.8(6)
C2 P1 C4 N1 -108.5(5)
C2 P1 C12 C17 -68.7(7)
C2 P1 C12 C13 115.4(6)
C2 N2 C3 P2 -77.7(7)
C2 N2 C25 C26 62.5(8)
N2 C25 C26 C27 68.1(9)
N2 C25 C26 C31 -112.2(8)
C3 P2 C5 N1 108.1(5)
C3 P2 C6 C11 62.2(8)
C3 P2 C6 C7 -121.7(6)
C3 N2 C25 C26 -167.2(6)
C5 P2 C3 N2 -43.7(6)
C5 P2 C6 C11 -45.7(8)
C5 P2 C6 C7 130.4(6)
C5 N1 C18 C19 67.3(8)
C5 N1 C4 P1 89.2(6)
N1 C18 C19 C24 90.0(9)
N1 C18 C19 C20 -81.8(9)
C18 N1 C4 P1 -145.9(5)
C18 C19 C24 C23 -172.3(9)
C18 C19 C20 C21 170.9(8)
C19 C24 C23 C22 1.8(14)
C24 C19 C20 C21 -1.6(11)
C24 C23 C22 C21 -2.1(13)
C23 C22 C21 C20 0.7(13)
C22 C21 C20 C19 1.3(13)
C20 C19 C24 C23 0.0(12)
C4 P1 C2 N2 43.8(6)
C4 P1 C12 C17 39.8(7)
C4 P1 C12 C13 -136.1(6)
C4 N1 C18 C19 -61.1(8)
C6 P2 C3 N2 -153.1(5)
C6 P2 C5 N1 -143.5(4)
C6 C11 C10 C9 2.7(14)
C11 C6 C7 C8 0.2(11)
C11 C10 C9 C8 0.6(13)
C10 C9 C8 C7 -3.4(12)
C9 C8 C7 C6 3.0(12)
C7 C6 C11 C10 -3.1(13)
C25 N2 C3 P2 153.2(5)
C25 C26 C27 C28 178.5(7)
C25 C26 C31 C30 -177.7(7)
C26 C27 C28 C29 -1.6(11)
C27 C26 C31 C30 2.0(11)
C27 C28 C29 C30 3.8(12)
C28 C29 C30 C31 -3.1(12)
C29 C30 C31 C26 0.2(12)
C31 C26 C27 C28 -1.3(11)
C12 P1 C2 N2 154.7(5)
C12 P1 C4 N1 142.1(4)
C12 C17 C16 C15 0.6(13)
C17 C12 C13 C14 -0.5(11)
C17 C16 C15 C14 -2.2(13)
C16 C15 C14 C13 2.3(13)
C15 C14 C13 C12 -0.9(12)
C13 C12 C17 C16 0.7(12)
B1 C53 C54 C55 -179.0(6)
B1 C37 C44 C42 176.7(6)
B1 C37 C38 C39 -179.1(6)
B1 C45 C52 C50 175.3(6)
B1 C45 C46 C48 -175.3(6)
B1 C61 C67 C66 -172.2(6)
B1 C61 C62 C63 171.7(6)
F3 F1A C68A C66 -70(4)
F3 F1A C68A F1 -170(4)
F3 F1A C68A F2 121(4)
F3 F1A C68A F2A 68(4)
F3 F1A C68A F3A 169(4)
F3 F1A C68A F0AA 48(3)
F2 F0AA C68A C66 -108.3(18)
F2 F0AA C68A F3 153.0(15)
F2 F0AA C68A F1 85(4)
F2 F0AA C68A F2A -12(5)
F2 F0AA C68A F1A 128.0(18)
F2 F0AA C68A F3A 32(3)
F1A F3 C68A C66 124(3)
F1A F3 C68A F1 8(3)
F1A F3 C68A F2 -86(4)
F1A F3 C68A F2A -118(4)
F1A F3 C68A F3A -14(5)
F1A F3 C68A F0AA -126(4)
Mo1A P1 C2 N2 -66.8(8)
Mo1A P1 C4 N1 9.2(6)
Mo1A P1 C12 C17 159.4(10)
Mo1A P1 C12 C13 -16.5(12)
Mo1A P2 C3 N2 69.7(10)
Mo1A P2 C5 N1 -11.7(5)
Mo1A P2 C6 C11 -165.9(11)
Mo1A P2 C6 C7 10.2(12)
Mo1A C35 C34 Mo1 -1.5(3)
Mo1A C35 C34 C33 63.7(6)
Mo1A C35 C36 Mo1 11.1(6)
Mo1A C35 C36 C32 -53.9(9)
Mo1A C34 C33 Mo1 12.0(8)
Mo1A C34 C33 C32 75.6(10)
Mo1A C33 C32 Mo1 9.1(7)
Mo1A C33 C32 C36 70.0(9)
Mo1A C32 C36 Mo1 -5.2(3)
Mo1A C32 C36 C35 57.0(7)
F0AA F2 C68A C66 113(2)
F0AA F2 C68A F3 -36(2)
F0AA F2 C68A F1 -129(2)
F0AA F2 C68A F2A 8(4)
F0AA F2 C68A F1A -76(3)
F0AA F2 C68A F3A -145(3)
C68A C66 C65 C63 -178.1(8)
